data_2005465
loop_
_publ_author_name
'Hirsch, K. A.'
'Wilson, S. R.'
'Moore, J. S.'

_publ_contact_author
;
Jeffrey S. Moore
Departments of Chemistry and Materials Science & Engineering
University of Illinois
600 South Mathews Avenue, Box 55-5
Urbana, Illinois  61801
USA
;
_publ_section_title
;
 A Silver(I) Complex of 4,4'-Dicyanodiphenylacetylene with a
 Difluorophosphate (PO~2~F~2~^{-^}) Counterion
;
_journal_issue 10
_journal_name_full 'Acta Crystallographica Section C'
_journal_page_first 2419
_journal_page_last 2422
_journal_paper_doi 10.1107/S0108270196005173
_journal_volume 52
_journal_year 1996
_chemical_formula_iupac '[Ag2 (F2 O2 P)2 (C16 H8 N2)]'
_chemical_formula_moiety 'C16 H8 N2, Ag P O2 F2'
_chemical_formula_structural 'C16 H8 N2 O2 F2 P Ag'
_chemical_formula_sum 'C16 H8 Ag2 F4 N2 O4 P2'
_chemical_formula_weight 645.92
_chemical_name_systematic
;
catena-poly[\m-(difluorophosphato-O:O')bis{silver-\m-
(4,4'-dicyanodiphenylacetylene-N:N')}]
;
_space_group_IT_number 14
_symmetry_cell_setting monoclinic
_symmetry_space_group_name_Hall '-P 2ybc'
_symmetry_space_group_name_H-M 'P 1 21/c 1'
_audit_creation_method SHELXL
_cell_angle_alpha 90.00
_cell_angle_beta 99.02(3)
_cell_angle_gamma 90.00
_cell_formula_units_Z 2
_cell_length_a 9.615(2)
_cell_length_b 4.9090(10)
_cell_length_c 21.126(4)
_cell_measurement_reflns_used 25
_cell_measurement_temperature 198(2)
_cell_measurement_theta_max 11.68
_cell_measurement_theta_min 9.34
_cell_volume 984.8(4)
_computing_cell_refinement 'CAD4 Software'
_computing_data_collection 'CAD4 Software (Enraf-Nonius, 1989)'
_computing_data_reduction ' CAD4 Software, PROFILE (Blessing, Coppens & Becker, 1974)'
_computing_molecular_graphics 'ORTEPII (Johnson, 1971)'
_computing_publication_material 'CIFTAB SHELXL93'
_computing_structure_refinement 'SHELXL93 (Sheldrick, 1993)'
_computing_structure_solution 'SHELXS86 (Sheldrick, 1990)'
_diffrn_ambient_temperature 198(2)
_diffrn_measurement_device 'Enraf-Nonius CAD4'
_diffrn_measurement_method '\w/\q scans'
_diffrn_radiation_monochromator graphite
_diffrn_radiation_source 'normal-focus sealed tube'
_diffrn_radiation_type MoK\a
_diffrn_radiation_wavelength 0.71073
_diffrn_reflns_av_R_equivalents 0.039
_diffrn_reflns_av_sigmaI/netI 0.0386
_diffrn_reflns_limit_h_max 11
_diffrn_reflns_limit_h_min -11
_diffrn_reflns_limit_k_max 5
_diffrn_reflns_limit_k_min 0
_diffrn_reflns_limit_l_max 25
_diffrn_reflns_limit_l_min -25
_diffrn_reflns_number 3638
_diffrn_reflns_theta_max 24.97
_diffrn_reflns_theta_min 3.12
_diffrn_standards_decay_% <0.4
_diffrn_standards_interval_time 90
_diffrn_standards_number 3
_exptl_absorpt_coefficient_mu 2.214
_exptl_absorpt_correction_T_max 0.90
_exptl_absorpt_correction_T_min 0.87
_exptl_absorpt_correction_type integration
_exptl_crystal_colour colourless
_exptl_crystal_density_diffrn 2.178
_exptl_crystal_density_meas ?
_exptl_crystal_density_method 'not measured'
_exptl_crystal_description acicular
_exptl_crystal_F_000 620
_exptl_crystal_size_max 0.43
_exptl_crystal_size_mid 0.06
_exptl_crystal_size_min 0.05
_refine_diff_density_max 0.79
_refine_diff_density_min -0.61
_refine_ls_extinction_method none
_refine_ls_goodness_of_fit_all 1.05
_refine_ls_goodness_of_fit_obs 1.089
_refine_ls_hydrogen_treatment refall
_refine_ls_matrix_type full
_refine_ls_number_parameters 180
_refine_ls_number_reflns 1722
_refine_ls_number_restraints 59
_refine_ls_restrained_S_all 1.069
_refine_ls_restrained_S_obs 1.111
_refine_ls_R_factor_all 0.0403
_refine_ls_R_factor_obs 0.030
_refine_ls_shift/esd_max 0.000
_refine_ls_shift/esd_mean 0.000
_refine_ls_structure_factor_coef Fsqd
_refine_ls_weighting_details 'w=1/[\s^2^(Fo^2^)+(0.0364P)^2^+1.1277P] where P=(Fo^2^+2Fc^2^)/3'
_refine_ls_weighting_scheme calc
_refine_ls_wR_factor_all 0.078
_refine_ls_wR_factor_obs 0.0726
_reflns_number_observed 1421
_reflns_number_total 1722
_reflns_observed_criterion >2sigma(I)
_cod_data_source_file bk1228.cif
_cod_data_source_block w15ra
_cod_depositor_comments
;
The following automatic conversions were performed:
'_symmetry_cell_setting' value 'Monoclinic' changed to 'monoclinic'
according to '/home/saulius/struct/CIF-dictionaries/cif_core.dic'
dictionary named 'cif_core.dic' version 2.4.1 from 2010-06-29.

Automatic conversion script
Id: cif_fix_enum 1527 2010-12-29 10:47:43Z saulius 

The following automatic conversions were performed:

'_symmetry_cell_setting' value 'Monoclinic' changed to 'monoclinic'
according to /home/saulius/struct/CIF-dictionaries/cif_core.dic
dictionary named 'cif_core.dic' version 2.4.1 from 2010-06-29.

Automatic conversion script
Id: cif_fix_values 1715 2011-07-08 13:25:40Z adriana 

The following automatic conversions were performed:

'_exptl_crystal_density_meas' value 'not measured' was changed to '?'
- the value is perceived as not measured.

Automatic conversion script
Id: cif_fix_values 3008 2015-01-20 13:52:24Z robertas 

The following automatic conversions were performed:

'_refine_ls_weighting_scheme' value 'calc
w=1/[\s^2^(Fo^2^)+(0.0364P)^2^+1.1277P] where P=(Fo^2^+2Fc^2^)/3' was
changed to 'calc'. New tag '_refine_ls_weighting_details' was
created. The value of the new tag was set to
'w=1/[\s^2^(Fo^2^)+(0.0364P)^2^+1.1277P] where P=(Fo^2^+2Fc^2^)/3'.

Automatic conversion script
Id: cif_fix_values 3143 2015-03-26 13:38:13Z robertas 
;
_cod_original_cell_volume 984.8(3)
_cod_original_sg_symbol_H-M 'P 21/c'
_cod_database_code 2005465

loop_
_symmetry_equiv_pos_as_xyz
'x, y, z'
'-x, y+1/2, -z+1/2'
'-x, -y, -z'
'x, -y-1/2, z-1/2'

loop_
_atom_site_aniso_label
_atom_site_aniso_U_11
_atom_site_aniso_U_22
_atom_site_aniso_U_33
_atom_site_aniso_U_12
_atom_site_aniso_U_13
_atom_site_aniso_U_23
Ag1 0.0409(2) 0.0525(3) 0.0529(2) -0.00842(15) 0.01355(14) 0.0104(2)
N1 0.043(2) 0.046(2) 0.049(2) -0.011(2) 0.0119(15) 0.007(2)
C1 0.028(2) 0.028(2) 0.038(2) -0.0016(15) 0.0109(14) 0.000(2)
C2 0.031(2) 0.039(2) 0.038(2) -0.006(2) 0.000(2) -0.002(2)
C3 0.039(2) 0.039(2) 0.030(2) -0.002(2) 0.0052(15) 0.005(2)
C4 0.033(2) 0.026(2) 0.035(2) -0.0004(15) 0.0120(14) -0.0023(15)
C5 0.035(2) 0.037(2) 0.033(2) -0.007(2) 0.003(2) -0.003(2)
C6 0.042(2) 0.035(2) 0.027(2) -0.006(2) 0.0059(15) 0.000(2)
C7 0.035(2) 0.036(2) 0.039(2) -0.001(2) 0.010(2) 0.001(2)
C8 0.037(2) 0.030(2) 0.036(2) 0.002(2) 0.0135(14) -0.002(2)
O1 0.049(2) 0.064(2) 0.043(2) 0.019(2) 0.0005(12) -0.013(2)
O2 0.0443(14) 0.042(2) 0.048(2) -0.0027(13) 0.0013(12) -0.0005(13)
P1A 0.0307(8) 0.0390(12) 0.0372(9) 0.0064(8) 0.0059(7) -0.0011(9)
F1A 0.076(3) 0.071(3) 0.057(2) -0.022(2) 0.030(2) -0.001(2)
F2A 0.038(2) 0.054(2) 0.114(4) 0.019(2) -0.008(2) -0.009(2)
P1B 0.038(6) 0.037(7) 0.053(8) 0.013(5) 0.010(5) 0.007(6)
F1B 0.065(9) 0.081(10) 0.065(9) -0.021(8) 0.034(8) -0.005(9)
F2B 0.044(9) 0.061(9) 0.115(11) 0.016(8) -0.026(9) 0.007(9)

loop_
_atom_site_label
_atom_site_occupancy
_atom_site_fract_x
_atom_site_fract_y
_atom_site_fract_z
_atom_site_U_iso_or_equiv
_atom_site_thermal_displace_type
_atom_site_calc_flag
_atom_site_refinement_flags
_atom_site_disorder_group
_atom_site_type_symbol
Ag1 1 0.44674(3) 0.19991(8) 0.17816(2) 0.0481(2) Uani d . . Ag
N1 1 0.5480(3) 0.4595(8) 0.1147(2) 0.0455(9) Uani d . . N
C1 1 0.7108(4) 0.8124(8) 0.0738(2) 0.0307(8) Uani d . . C
C2 1 0.6821(4) 0.9035(9) 0.0108(2) 0.0364(8) Uani d . . C
H2 1 0.6121(44) 0.8453(92) -0.0137(19) 0.037(11) Uiso d . . H
C3 1 0.7654(4) 1.0994(9) -0.0104(2) 0.0360(8) Uani d . . C
H3 1 0.7471(41) 1.1735(85) -0.0524(20) 0.031(10) Uiso d . . H
C4 1 0.8797(4) 1.2046(8) 0.0308(2) 0.0306(8) Uani d . . C
C5 1 0.9111(4) 1.1053(9) 0.0937(2) 0.0352(8) Uani d . . C
H5 1 0.9767(47) 1.1806(93) 0.1188(21) 0.038(11) Uiso d . . H
C6 1 0.8268(4) 0.9103(9) 0.1148(2) 0.0347(8) Uani d . . C
H6 1 0.8493(40) 0.8504(88) 0.1594(19) 0.032(10) Uiso d . . H
C7 1 0.6203(4) 0.6125(9) 0.0965(2) 0.0362(8) Uani d . . C
C8 1 0.9653(4) 1.4122(8) 0.0092(2) 0.0337(8) Uani d . . C
O1 1 0.7304(3) 0.4043(8) 0.32937(13) 0.0528(8) Uani d D . O
O2 1 0.6480(3) 0.0270(6) 0.24933(13) 0.0454(7) Uani d D . O
P1A 0.874(9) 0.7574(3) 0.2146(7) 0.28044(15) 0.0356(6) Uani d PDU 1 P
F1A 0.874(9) 0.8182(5) 0.3755(10) 0.2285(2) 0.0657(13) Uani d PDU 1 F
F2A 0.874(9) 0.8888(3) 0.0481(8) 0.3053(3) 0.0711(14) Uani d PDU 1 F
P1B 0.126(9) 0.756(3) 0.176(4) 0.2910(10) 0.043(5) Uani d PDU 2 P
F1B 0.126(9) 0.871(3) 0.244(6) 0.2504(13) 0.068(5) Uani d PDU 2 F
F2B 0.126(9) 0.843(3) -0.015(4) 0.3381(14) 0.077(5) Uani d PDU 2 F

loop_
_atom_type_symbol
_atom_type_description
_atom_type_scat_dispersion_real
_atom_type_scat_dispersion_imag
_atom_type_scat_source
C C 0.0033 0.0016 'International Tables Vol C Tables 4.2.6.8 and 6.1.1.4'
H H 0.0000 0.0000 'International Tables Vol C Tables 4.2.6.8 and 6.1.1.4'
N N 0.0061 0.0033 'International Tables Vol C Tables 4.2.6.8 and 6.1.1.4'
O O 0.0106 0.0060 'International Tables Vol C Tables 4.2.6.8 and 6.1.1.4'
P P 0.1023 0.0942 'International Tables Vol C Tables 4.2.6.8 and 6.1.1.4'
Ag Ag -0.8971 1.1015 'International Tables Vol C Tables 4.2.6.8 and 6.1.1.4'
F F 0.0171 0.0103 'International Tables Vol C Tables 4.2.6.8 and 6.1.1.4'

loop_
_geom_angle_atom_site_label_1
_geom_angle_atom_site_label_2
_geom_angle_atom_site_label_3
_geom_angle_site_symmetry_1
_geom_angle_site_symmetry_3
_geom_angle
_geom_angle_publ_flag
N1 Ag1 O1 . 2_645 138.24(12) yes
N1 Ag1 O2 . . 101.35(11) yes
O1 Ag1 O2 2_645 . 110.22(11) yes
N1 Ag1 O2 . 2_655 104.05(13) yes
O1 Ag1 O2 2_645 2_655 96.60(11) yes
O2 Ag1 O2 . 2_655 100.30(7) yes
C7 N1 Ag1 . . 162.2(3) yes
C6 C1 C2 . . 120.5(3) ?
C6 C1 C7 . . 119.7(3) ?
C2 C1 C7 . . 119.9(3) ?
C3 C2 C1 . . 120.0(4) ?
C3 C2 H2 . . 120.(3) ?
C1 C2 H2 . . 120.(3) ?
C2 C3 C4 . . 120.0(3) ?
C2 C3 H3 . . 123.(2) ?
C4 C3 H3 . . 117.(2) ?
C3 C4 C5 . . 119.8(3) ?
C3 C4 C8 . . 120.2(3) ?
C5 C4 C8 . . 120.0(3) ?
C6 C5 C4 . . 119.9(4) ?
C6 C5 H5 . . 122.(3) ?
C4 C5 H5 . . 118.(3) ?
C5 C6 C1 . . 119.8(3) ?
C5 C6 H6 . . 118.(2) ?
C1 C6 H6 . . 122.(2) ?
N1 C7 C1 . . 178.8(4) yes
C8 C8 C4 3_785 . 178.9(5) ?
P1B O1 Ag1 . 2_655 132.0(10) ?
P1A O1 Ag1 . 2_655 126.2(2) yes
P1B O2 Ag1 . . 129.0(10) ?
P1A O2 Ag1 . . 120.3(2) yes
P1B O2 Ag1 . 2_645 104.4(9) ?
P1A O2 Ag1 . 2_645 115.7(2) yes
Ag1 O2 Ag1 . 2_645 106.00(10) ?
O1 P1A O2 . . 121.7(3) yes
O1 P1A F2A . . 109.3(3) yes
O2 P1A F2A . . 108.3(3) yes
O1 P1A F1A . . 108.1(3) yes
O2 P1A F1A . . 109.1(2) yes
F2A P1A F1A . . 97.7(3) yes
O1 P1B O2 . . 124.9(18) ?
O1 P1B F2B . . 103.9(14) ?
O2 P1B F2B . . 110.8(15) ?
O1 P1B F1B . . 110.4(15) ?
O2 P1B F1B . . 106.2(14) ?
F2B P1B F1B . . 97.2(19) ?

loop_
_geom_bond_atom_site_label_1
_geom_bond_atom_site_label_2
_geom_bond_site_symmetry_2
_geom_bond_distance
_geom_bond_publ_flag
Ag1 N1 . 2.186(3) yes
Ag1 O1 2_645 2.224(3) yes
Ag1 O2 . 2.411(3) yes
Ag1 O2 2_655 2.488(3) yes
N1 C7 . 1.131(5) yes
C1 C6 . 1.387(5) ?
C1 C2 . 1.390(5) ?
C1 C7 . 1.443(5) ?
C2 C3 . 1.372(6) ?
C2 H2 . 0.83(4) ?
C3 C4 . 1.391(5) ?
C3 H3 . 0.95(4) ?
C4 C5 . 1.403(5) ?
C4 C8 . 1.429(5) ?
C5 C6 . 1.374(5) ?
C5 H5 . 0.84(5) ?
C6 H6 . 0.98(4) ?
C8 C8 3_785 1.193(8) ?
O1 P1B . 1.43(2) ?
O1 P1A . 1.445(4) yes
O1 Ag1 2_655 2.224(3) yes
O2 P1B . 1.45(2) ?
O2 P1A . 1.473(4) yes
O2 Ag1 2_645 2.488(3) yes
P1A F2A . 1.527(4) yes
P1A F1A . 1.539(5) yes
P1B F2B . 1.52(2) ?
P1B F1B . 1.54(2) ?

loop_
_geom_torsion_atom_site_label_1
_geom_torsion_atom_site_label_2
_geom_torsion_atom_site_label_3
_geom_torsion_atom_site_label_4
_geom_torsion_site_symmetry_1
_geom_torsion_site_symmetry_4
_geom_torsion
O1 Ag1 N1 C7 2_645 . 177.6(11)
O2 Ag1 N1 C7 . . -43.5(12)
O2 Ag1 N1 C7 2_655 . 60.3(12)
C6 C1 C2 C3 . . -2.6(6)
C7 C1 C2 C3 . . 178.1(4)
C1 C2 C3 C4 . . 0.8(6)
C2 C3 C4 C5 . . 1.4(6)
C2 C3 C4 C8 . . -178.9(4)
C3 C4 C5 C6 . . -1.8(6)
C8 C4 C5 C6 . . 178.5(4)
C4 C5 C6 C1 . . 0.0(6)
C2 C1 C6 C5 . . 2.2(6)
C7 C1 C6 C5 . . -178.5(4)
Ag1 N1 C7 C1 . . -8.E1(2)
C6 C1 C7 N1 . . 9.E1(2)
C2 C1 C7 N1 . . -9.E1(2)
C3 C4 C8 C8 . 3_785 5.E1(3)
C5 C4 C8 C8 . 3_785 -13.E1(3)
N1 Ag1 O2 P1B . . 59.2(12)
O1 Ag1 O2 P1B 2_645 . -148.6(12)
O2 Ag1 O2 P1B 2_655 . -47.5(12)
N1 Ag1 O2 P1A . . 49.8(3)
O1 Ag1 O2 P1A 2_645 . -157.9(2)
O2 Ag1 O2 P1A 2_655 . -56.9(2)
N1 Ag1 O2 Ag1 . 2_645 -176.49(13)
O1 Ag1 O2 Ag1 2_645 2_645 -24.3(2)
O2 Ag1 O2 Ag1 2_655 2_645 76.8(2)
P1B O1 P1A O2 . . 71.(5)
Ag1 O1 P1A O2 2_655 . -52.2(5)
P1B O1 P1A F2A . . -56.(5)
Ag1 O1 P1A F2A 2_655 . -179.6(3)
P1B O1 P1A F1A . . -162.(5)
Ag1 O1 P1A F1A 2_655 . 75.1(4)
P1B O2 P1A O1 . . -72.(5)
Ag1 O2 P1A O1 . . 69.0(4)
Ag1 O2 P1A O1 2_645 . -60.5(4)
P1B O2 P1A F2A . . 56.(5)
Ag1 O2 P1A F2A . . -163.2(3)
Ag1 O2 P1A F2A 2_645 . 67.3(3)
P1B O2 P1A F1A . . 161.(5)
Ag1 O2 P1A F1A . . -57.9(4)
Ag1 O2 P1A F1A 2_645 . 172.6(2)
P1A O1 P1B O2 . . -87.(5)
Ag1 O1 P1B O2 2_655 . -22.(3)
P1A O1 P1B F2B . . 145.(6)
Ag1 O1 P1B F2B 2_655 . -150.5(15)
P1A O1 P1B F1B . . 41.(4)
Ag1 O1 P1B F1B 2_655 . 106.3(19)
P1A O2 P1B O1 . . 87.(5)
Ag1 O2 P1B O1 . . 42.(2)
Ag1 O2 P1B O1 2_645 . -83.0(19)
P1A O2 P1B F2B . . -148.(6)
Ag1 O2 P1B F2B . . 167.3(15)
Ag1 O2 P1B F2B 2_645 . 42.3(19)
P1A O2 P1B F1B . . -44.(5)
Ag1 O2 P1B F1B . . -88.(2)
Ag1 O2 P1B F1B 2_645 . 146.8(16)
